data_4518709
loop_
_publ_author_name
'Wang, Wenjing'
'Su, Kongzhao'
'El-Sayed, El-Sayed M'
'Yang, Miao'
'Yuan, Daqiang'

_publ_section_title
;
 Solvatomorphism Influence of Porous Organic Cage on
 C<sub>2</sub>H<sub>2</sub>/CO<sub>2</sub> Separation.
;
_journal_issue 20
_journal_name_full 'ACS applied materials &amp; interfaces'
_journal_page_first 24042
_journal_page_last 24050
_journal_paper_doi 10.1021/acsami.1c04573
_journal_volume 13
_journal_year 2021
_chemical_formula_sum 'C120 H140 Cl4 N8 O16'
_chemical_formula_weight 2092.19
_space_group_crystal_system triclinic
_space_group_IT_number 2
_space_group_name_Hall '-P 1'
_space_group_name_H-M_alt 'P -1'
_atom_sites_solution_hydrogens mixed
_audit_creation_method SHELXL-2018/3
_cell_angle_alpha 97.157(3)
_cell_angle_beta 106.347(3)
_cell_angle_gamma 101.210(3)
_cell_formula_units_Z 1
_cell_length_a 14.1928(5)
_cell_length_b 14.8249(5)
_cell_length_c 17.5646(7)
_cell_measurement_reflns_used 8154
_cell_measurement_temperature 150(2)
_cell_measurement_theta_max 72.1040
_cell_measurement_theta_min 3.6330
_cell_volume 3415.0(2)
_computing_structure_refinement 'SHELXL-2018/3 (Sheldrick, 2018)'
_computing_structure_solution 'SHELXT 2018/2 (Sheldrick, 2018)'
_diffrn_ambient_temperature 150(2)
_diffrn_detector_area_resol_mean 10.5594
_diffrn_measured_fraction_theta_full 0.983
_diffrn_measured_fraction_theta_max 0.944
_diffrn_measurement_device_type 'SuperNova, Dual, Cu at zero, Atlas'
_diffrn_measurement_method '\w scans'
_diffrn_radiation_type CuK\a
_diffrn_radiation_wavelength 1.54184
_diffrn_reflns_av_R_equivalents 0.0245
_diffrn_reflns_av_unetI/netI 0.0307
_diffrn_reflns_Laue_measured_fraction_full 0.983
_diffrn_reflns_Laue_measured_fraction_max 0.944
_diffrn_reflns_limit_h_max 17
_diffrn_reflns_limit_h_min -17
_diffrn_reflns_limit_k_max 18
_diffrn_reflns_limit_k_min -17
_diffrn_reflns_limit_l_max 21
_diffrn_reflns_limit_l_min -19
_diffrn_reflns_number 20489
_diffrn_reflns_point_group_measured_fraction_full 0.983
_diffrn_reflns_point_group_measured_fraction_max 0.944
_diffrn_reflns_theta_full 67.684
_diffrn_reflns_theta_max 72.576
_diffrn_reflns_theta_min 3.565
_diffrn_source 'fine-focus sealed tube'
_exptl_absorpt_coefficient_mu 1.232
_exptl_absorpt_correction_T_max 1.00000
_exptl_absorpt_correction_T_min 0.59805
_exptl_absorpt_correction_type multi-scan
_exptl_crystal_colour red
_exptl_crystal_density_diffrn 1.017
_exptl_crystal_description block
_exptl_crystal_F_000 1112
_exptl_crystal_size_max 0.200
_exptl_crystal_size_mid 0.150
_exptl_crystal_size_min 0.130
_refine_diff_density_max 1.820
_refine_diff_density_min -1.221
_refine_diff_density_rms 0.102
_refine_ls_extinction_method none
_refine_ls_goodness_of_fit_ref 1.752
_refine_ls_hydrogen_treatment constr
_refine_ls_matrix_type full
_refine_ls_number_parameters 693
_refine_ls_number_reflns 12818
_refine_ls_number_restraints 187
_refine_ls_restrained_S_all 1.760
_refine_ls_R_factor_all 0.1271
_refine_ls_R_factor_gt 0.1127
_refine_ls_shift/su_max 0.003
_refine_ls_shift/su_mean 0.000
_refine_ls_structure_factor_coef Fsqd
_refine_ls_weighting_details 'w=1/[\s^2^(Fo^2^)+(0.2000P)^2^] where P=(Fo^2^+2Fc^2^)/3'
_refine_ls_weighting_scheme calc
_refine_ls_wR_factor_gt 0.3747
_refine_ls_wR_factor_ref 0.4044
_reflns_Friedel_coverage 0.000
_reflns_number_gt 10310
_reflns_number_total 12818
_reflns_threshold_expression 'I > 2\s(I)'
_cod_data_source_file am1c04573_si_002.cif
_cod_data_source_block CPOC-101Theta
_cod_depositor_comments 'Adding full bibliography for 4518702--4518709.cif.'
_cod_database_code 4518709
_shelx_shelxl_version_number 2018/3
_shelx_space_group_comment
;
The symmetry employed for this shelxl refinement is uniquely defined
by the following loop, which should always be used as a source of
symmetry information in preference to the above space-group names.
They are only intended as comments.
;

loop_
_space_group_symop_operation_xyz
'x, y, z'
'-x, -y, -z'

loop_
_atom_site_label
_atom_site_type_symbol
_atom_site_fract_x
_atom_site_fract_y
_atom_site_fract_z
_atom_site_U_iso_or_equiv
_atom_site_adp_type
_atom_site_occupancy
_atom_site_site_symmetry_order
_atom_site_calc_flag
_atom_site_refinement_flags_posn
_atom_site_refinement_flags_adp
_atom_site_refinement_flags_occupancy
_atom_site_disorder_assembly
_atom_site_disorder_group
Cl2A Cl -0.1371(3) 0.2839(3) 0.7212(4) 0.1196(19) Uani 0.5 1 d . U P . .
O1 O 0.3199(2) 0.86090(17) 0.49527(16) 0.0344(5) Uani 1 1 d . . . . .
H1N1 H 0.301807 0.909697 0.512242 0.041 Uiso 1 1 d R U . . .
N1 N 0.38831(19) 0.63737(19) 0.39242(16) 0.0239(5) Uani 1 1 d . . . . .
H1 H 0.430353 0.608549 0.418263 0.029 Uiso 1 1 calc R U . . .
C1 C 0.4141(3) 0.8570(2) 0.6310(2) 0.0267(7) Uani 1 1 d . . . . .
Cl1 Cl 0.20824(11) 0.19444(12) 0.83772(10) 0.0760(4) Uani 1 1 d . U . . .
O2 O 0.49156(17) 0.61846(16) 0.53859(13) 0.0255(5) Uani 1 1 d . . . . .
N2 N 0.2991(2) 0.2863(2) 0.68840(18) 0.0317(6) Uani 1 1 d . . . . .
H2 H 0.283082 0.298418 0.731614 0.038 Uiso 1 1 calc R U . . .
C2 C 0.3795(2) 0.8219(2) 0.5485(2) 0.0261(6) Uani 1 1 d . . . . .
O3 O 0.47791(18) 0.48759(15) 0.62264(14) 0.0279(5) Uani 1 1 d . . . . .
H3N1 H 0.515758 0.526886 0.605078 0.034 Uiso 1 1 d R U . . .
N3 N -0.0847(3) 0.5566(3) 0.8165(2) 0.0492(9) Uani 1 1 d . . . . .
H3 H -0.082037 0.614809 0.815388 0.059 Uiso 1 1 calc R U . . .
C3 C 0.4069(2) 0.7409(2) 0.51728(19) 0.0240(6) Uani 1 1 d . . . . .
O4 O 0.3041(2) 0.40652(17) 0.80841(15) 0.0346(6) Uani 1 1 d . . . . .
N4A N -0.0084(6) 0.0889(6) 0.4796(5) 0.0510(8) Uani 0.5 1 d . U P . .
H4A H -0.061612 0.076025 0.494239 0.061 Uiso 0.5 1 calc R U P . .
C4 C 0.4682(2) 0.6934(2) 0.56940(19) 0.0232(6) Uani 1 1 d . . . . .
O5 O 0.1722(2) 0.46371(19) 0.86477(17) 0.0387(6) Uani 1 1 d . . . . .
H5A H 0.223705 0.439509 0.875813 0.046 Uiso 1 1 d R U . . .
C5 C 0.5005(2) 0.7288(2) 0.65337(18) 0.0221(6) Uani 1 1 d . . . . .
O6 O 0.0190(2) 0.7209(2) 0.8302(2) 0.0508(7) Uani 1 1 d . . . . .
C6 C 0.4725(2) 0.8080(2) 0.6812(2) 0.0254(6) Uani 1 1 d . . . . .
H6 H 0.493753 0.830057 0.736701 0.031 Uiso 1 1 calc R U . . .
O7 O 0.0187(2) 0.8436(3) 0.7390(2) 0.0569(9) Uani 1 1 d . . . . .
H7A H 0.017121 0.833203 0.785738 0.068 Uiso 1 1 d R U . . .
C7 C 0.5639(2) 0.6782(2) 0.71085(18) 0.0242(6) Uani 1 1 d . . . . .
H7 H 0.598038 0.644830 0.679394 0.029 Uiso 1 1 calc R U . . .
O8 O 0.1927(3) 0.9205(3) 0.5531(2) 0.0722(12) Uani 1 1 d . . . . .
C8 C 0.6478(3) 0.7457(3) 0.7814(2) 0.0342(7) Uani 1 1 d . . . . .
H8A H 0.617449 0.785502 0.810406 0.041 Uiso 1 1 calc R U . . .
H8B H 0.680768 0.709630 0.818420 0.041 Uiso 1 1 calc R U . . .
C9 C 0.7275(3) 0.8075(3) 0.7552(3) 0.0371(8) Uani 1 1 d . . . . .
H9 H 0.693218 0.837601 0.712521 0.045 Uiso 1 1 calc R U . . .
C10 C 0.7885(5) 0.7516(4) 0.7232(7) 0.119(4) Uani 1 1 d . . . . .
H10A H 0.856705 0.788291 0.736913 0.179 Uiso 1 1 calc R U . . .
H10B H 0.759918 0.733873 0.665523 0.179 Uiso 1 1 calc R U . . .
H10C H 0.788599 0.696331 0.746493 0.179 Uiso 1 1 calc R U . . .
C11 C 0.7991(5) 0.8824(5) 0.8241(4) 0.088(2) Uani 1 1 d . . . . .
H11A H 0.839077 0.853929 0.863358 0.131 Uiso 1 1 calc R U . . .
H11B H 0.761127 0.916754 0.848773 0.131 Uiso 1 1 calc R U . . .
H11C H 0.842756 0.924272 0.804000 0.131 Uiso 1 1 calc R U . . .
C12 C 0.4974(2) 0.6038(2) 0.73788(18) 0.0245(6) Uani 1 1 d . . . . .
C13 C 0.4583(2) 0.5146(2) 0.69199(18) 0.0239(6) Uani 1 1 d . . . . .
C14 C 0.3948(2) 0.4449(2) 0.71705(19) 0.0256(6) Uani 1 1 d . . . . .
C15 C 0.3659(2) 0.4685(2) 0.78784(19) 0.0277(7) Uani 1 1 d . . . . .
C16 C 0.4073(2) 0.5605(2) 0.83457(19) 0.0264(6) Uani 1 1 d . . . . .
C17 C 0.4702(2) 0.6239(2) 0.8087(2) 0.0273(7) Uani 1 1 d . . . . .
H17 H 0.496544 0.683931 0.839740 0.033 Uiso 1 1 calc R U . . .
C18 C 0.3762(2) 0.5836(2) 0.90948(19) 0.0286(7) Uani 1 1 d . . . . .
H18 H 0.359761 0.524450 0.927752 0.034 Uiso 1 1 calc R U . . .
C19 C 0.4616(3) 0.6500(3) 0.9804(2) 0.0337(7) Uani 1 1 d . . . . .
H19A H 0.483722 0.707684 0.962862 0.040 Uiso 1 1 calc R U . . .
H19B H 0.518623 0.621330 0.993902 0.040 Uiso 1 1 calc R U . . .
C20 C 0.4323(3) 0.6741(3) 1.0572(2) 0.0391(8) Uani 1 1 d . . . . .
H20 H 0.379167 0.708391 1.044400 0.047 Uiso 1 1 calc R U . . .
C21 C 0.5241(3) 0.7382(4) 1.1227(2) 0.0497(10) Uani 1 1 d . . . . .
H21A H 0.579797 0.708704 1.131449 0.075 Uiso 1 1 calc R U . . .
H21B H 0.507925 0.749615 1.172001 0.075 Uiso 1 1 calc R U . . .
H21C H 0.542378 0.796509 1.105928 0.075 Uiso 1 1 calc R U . . .
C22 C 0.3918(4) 0.5873(4) 1.0867(2) 0.0538(11) Uani 1 1 d . . . . .
H22A H 0.440199 0.549403 1.094343 0.081 Uiso 1 1 calc R U . . .
H22B H 0.329336 0.551984 1.047432 0.081 Uiso 1 1 calc R U . . .
H22C H 0.380304 0.605538 1.137092 0.081 Uiso 1 1 calc R U . . .
C23 C 0.2792(2) 0.6178(2) 0.88753(19) 0.0281(7) Uani 1 1 d . . . . .
C24 C 0.1849(3) 0.5574(3) 0.8674(2) 0.0324(7) Uani 1 1 d . . . . .
C25 C 0.0953(3) 0.5922(3) 0.8487(2) 0.0389(8) Uani 1 1 d . . . . .
C26 C 0.1011(3) 0.6889(3) 0.8478(2) 0.0362(8) Uani 1 1 d . . . . .
C27 C 0.1990(3) 0.7505(3) 0.8676(2) 0.0315(7) Uani 1 1 d . . . . .
C28 C 0.2815(2) 0.7132(2) 0.88533(18) 0.0282(7) Uani 1 1 d . . . . .
H28 H 0.344622 0.753959 0.896942 0.034 Uiso 1 1 calc R U . . .
C29 C 0.2045(3) 0.8536(3) 0.8674(2) 0.0341(8) Uani 1 1 d . . . . .
H29 H 0.143383 0.865823 0.877940 0.041 Uiso 1 1 calc R U . . .
C30 C 0.2954(3) 0.9171(3) 0.9366(2) 0.0431(9) Uani 1 1 d . . . . .
H30A H 0.295632 0.895530 0.986546 0.052 Uiso 1 1 calc R U . . .
H30B H 0.357167 0.909629 0.925937 0.052 Uiso 1 1 calc R U . . .
C31 C 0.2967(4) 1.0186(3) 0.9485(3) 0.0550(12) Uani 1 1 d . . . . .
H31 H 0.299889 1.040144 0.898560 0.066 Uiso 1 1 calc R U . . .
C32 C 0.2028(6) 1.0374(4) 0.9642(4) 0.0812(19) Uani 1 1 d . . . . .
H32A H 0.147286 1.018673 0.914761 0.122 Uiso 1 1 calc R U . . .
H32B H 0.213711 1.103081 0.984258 0.122 Uiso 1 1 calc R U . . .
H32C H 0.187576 1.002452 1.003464 0.122 Uiso 1 1 calc R U . . .
C33 C 0.3883(6) 1.0761(4) 1.0160(3) 0.0755(18) Uani 1 1 d . . . . .
H33A H 0.389107 1.054448 1.065378 0.113 Uiso 1 1 calc R U . . .
H33B H 0.385639 1.140771 1.022295 0.113 Uiso 1 1 calc R U . . .
H33C H 0.448486 1.069853 1.003262 0.113 Uiso 1 1 calc R U . . .
C34 C 0.1995(3) 0.8752(2) 0.7834(2) 0.0321(7) Uani 1 1 d . . . . .
C35 C 0.1089(3) 0.8671(3) 0.7250(3) 0.0457(10) Uani 1 1 d . . . . .
C36 C 0.1054(4) 0.8824(5) 0.6464(3) 0.0637(15) Uani 1 1 d . . . . .
C37 C 0.1968(3) 0.9081(4) 0.6252(3) 0.0479(11) Uani 1 1 d . . . . .
C38 C 0.2896(3) 0.9190(2) 0.6865(2) 0.0340(8) Uani 1 1 d . . . . .
C39 C 0.2874(3) 0.9007(2) 0.7613(2) 0.0306(7) Uani 1 1 d . . . . .
H39 H 0.349117 0.905698 0.800179 0.037 Uiso 1 1 calc R U . . .
C40 C 0.3875(3) 0.9448(2) 0.6660(2) 0.0345(8) Uani 1 1 d . . . . .
H40 H 0.374390 0.981173 0.622896 0.041 Uiso 1 1 calc R U . . .
C41 C 0.4744(3) 1.0086(2) 0.7374(3) 0.0384(8) Uani 1 1 d . . . . .
H41A H 0.452286 1.063061 0.755390 0.046 Uiso 1 1 calc R U . . .
H41B H 0.487978 0.975052 0.781743 0.046 Uiso 1 1 calc R U . . .
C42 C 0.5736(3) 1.0423(3) 0.7188(3) 0.0461(10) Uani 1 1 d . . . . .
H42 H 0.598552 0.987059 0.705640 0.055 Uiso 1 1 calc R U . . .
C43 C 0.6528(4) 1.1055(4) 0.7934(4) 0.0769(19) Uani 1 1 d . . . . .
H43A H 0.715351 1.123991 0.782080 0.115 Uiso 1 1 calc R U . . .
H43B H 0.662920 1.072203 0.837389 0.115 Uiso 1 1 calc R U . . .
H43C H 0.630010 1.160144 0.807765 0.115 Uiso 1 1 calc R U . . .
C44 C 0.5587(5) 1.0914(4) 0.6464(5) 0.0761(19) Uani 1 1 d . . . . .
H44A H 0.542673 1.150004 0.660194 0.114 Uiso 1 1 calc R U . . .
H44B H 0.504283 1.052448 0.601486 0.114 Uiso 1 1 calc R U . . .
H44C H 0.619753 1.102522 0.631899 0.114 Uiso 1 1 calc R U . . .
C45 C 0.3688(2) 0.7084(2) 0.4328(2) 0.0235(6) Uani 1 1 d . . . . .
H45 H 0.325754 0.740294 0.402933 0.028 Uiso 1 1 calc R U . . .
C46 C 0.3415(3) 0.6057(2) 0.3058(2) 0.0303(7) Uani 1 1 d . . . . .
H46A H 0.388179 0.581256 0.282714 0.036 Uiso 1 1 calc R U . . .
H46B H 0.325585 0.657987 0.280793 0.036 Uiso 1 1 calc R U . . .
C47 C 0.3578(2) 0.3533(2) 0.67019(19) 0.0276(7) Uani 1 1 d . . . . .
H47 H 0.376460 0.340261 0.624061 0.033 Uiso 1 1 calc R U . . .
C48 C 0.2587(4) 0.1917(3) 0.6400(3) 0.0504(11) Uani 1 1 d . . . . .
H48A H 0.262081 0.145879 0.674913 0.061 Uiso 1 1 calc R U . . .
H48B H 0.298176 0.180427 0.604320 0.061 Uiso 1 1 calc R U . . .
C49 C 0.1432(3) 0.1826(4) 0.5878(3) 0.0510(8) Uani 1 1 d . . . . .
C50 C -0.0005(3) 0.5301(3) 0.8329(3) 0.0448(9) Uani 1 1 d . . . . .
H50 H -0.003050 0.467186 0.834340 0.054 Uiso 1 1 calc R U . . .
C51 C -0.1830(3) 0.4937(4) 0.8000(3) 0.0512(11) Uani 1 1 d . . . . .
H51A H -0.220685 0.521840 0.830548 0.061 Uiso 1 1 calc R U . . .
H51B H -0.174028 0.435692 0.817916 0.061 Uiso 1 1 calc R U . . .
C52 C -0.2430(3) 0.4721(3) 0.7114(2) 0.0402(8) Uani 1 1 d . . . . .
H52A H -0.202130 0.451487 0.680033 0.048 Uiso 1 1 calc R U . . .
H52B H -0.260351 0.528388 0.694997 0.048 Uiso 1 1 calc R U . . .
C53A C -0.0189(7) 0.1042(8) 0.4064(6) 0.0510(8) Uani 0.5 1 d . U P . .
H53A H 0.036920 0.106292 0.388244 0.061 Uiso 0.5 1 calc R U P . .
C54 C 0.0284(6) 0.0738(4) 0.7482(4) 0.098(2) Uani 1 1 d D U . . .
H54 H 0.058925 0.025566 0.762330 0.117 Uiso 1 1 calc R U . . .
C55 C -0.0660(6) 0.0531(5) 0.6976(5) 0.115(3) Uani 1 1 d D U . . .
H55 H -0.100984 -0.008948 0.676331 0.138 Uiso 1 1 calc R U . . .
C56 C -0.1117(5) 0.1260(6) 0.6770(5) 0.111(3) Uani 1 1 d D U . . .
H56 H -0.176610 0.113828 0.640583 0.134 Uiso 1 1 calc R U . . .
C57 C -0.0587(5) 0.2145(6) 0.7118(7) 0.146(5) Uani 1 1 d D U . . .
C58 C 0.0395(4) 0.2383(4) 0.7646(5) 0.084(2) Uani 1 1 d D U . . .
H58 H 0.073937 0.300077 0.787797 0.101 Uiso 1 1 calc R U . . .
C59 C 0.0816(4) 0.1659(3) 0.7801(3) 0.0575(11) Uani 1 1 d D U . . .
C60A C 0.0900(7) 0.0927(7) 0.5381(6) 0.0510(8) Uani 0.5 1 d . U P . .
H60A H 0.079459 0.048642 0.573135 0.061 Uiso 0.5 1 calc R U P . .
H60B H 0.132746 0.071770 0.508767 0.061 Uiso 0.5 1 calc R U P . .
Cl2B Cl -0.0968(4) 0.3170(4) 0.6532(5) 0.165(3) Uani 0.5 1 d . U P . .
N4B N 0.0183(5) 0.1747(5) 0.4943(5) 0.0463(15) Uani 0.5 1 d . U P . .
H4B H -0.029405 0.150653 0.512242 0.056 Uiso 0.5 1 calc R U P . .
C60B C 0.1207(6) 0.2213(6) 0.5506(6) 0.0418(17) Uani 0.5 1 d . U P . .
H60C H 0.167618 0.233848 0.520176 0.050 Uiso 0.5 1 calc R U P . .
H60D H 0.119108 0.280595 0.579928 0.050 Uiso 0.5 1 calc R U P . .
C53B C 0.0019(6) 0.1708(6) 0.4165(5) 0.0417(16) Uani 0.5 1 d . U P . .
H53B H 0.053259 0.199434 0.398050 0.050 Uiso 0.5 1 calc R U P . .

loop_
_atom_site_aniso_label
_atom_site_aniso_U_11
_atom_site_aniso_U_22
_atom_site_aniso_U_33
_atom_site_aniso_U_23
_atom_site_aniso_U_13
_atom_site_aniso_U_12
Cl2A 0.0638(19) 0.069(2) 0.168(4) -0.047(2) -0.042(2) 0.0417(17)
O1 0.0429(14) 0.0295(12) 0.0396(14) 0.0118(10) 0.0179(11) 0.0189(11)
N1 0.0227(12) 0.0256(13) 0.0216(12) 0.0042(10) 0.0049(10) 0.0049(10)
C1 0.0325(16) 0.0154(14) 0.0336(16) 0.0017(12) 0.0166(14) 0.0018(12)
Cl1 0.0635(8) 0.0830(10) 0.0871(10) 0.0350(8) 0.0193(7) 0.0253(7)
O2 0.0295(11) 0.0257(11) 0.0253(11) 0.0039(9) 0.0114(9) 0.0119(9)
N2 0.0351(15) 0.0271(14) 0.0265(14) 0.0064(11) 0.0039(12) 0.0009(12)
C2 0.0307(16) 0.0175(14) 0.0358(17) 0.0075(12) 0.0165(14) 0.0084(12)
O3 0.0363(12) 0.0233(11) 0.0262(11) 0.0022(9) 0.0142(10) 0.0067(9)
N3 0.0382(19) 0.058(2) 0.0397(18) -0.0020(16) 0.0070(15) -0.0004(16)
C3 0.0242(14) 0.0220(15) 0.0287(16) 0.0049(12) 0.0129(13) 0.0053(12)
O4 0.0378(13) 0.0324(13) 0.0286(12) 0.0039(10) 0.0116(10) -0.0035(10)
N4A 0.0383(16) 0.055(2) 0.0489(18) -0.0083(16) 0.0164(15) -0.0051(15)
C4 0.0223(14) 0.0213(14) 0.0280(15) 0.0040(12) 0.0117(12) 0.0049(11)
O5 0.0317(13) 0.0371(14) 0.0424(14) 0.0077(11) 0.0105(11) -0.0012(11)
C5 0.0204(13) 0.0208(14) 0.0243(15) 0.0028(11) 0.0078(12) 0.0026(11)
O6 0.0269(13) 0.0504(17) 0.065(2) 0.0033(14) 0.0068(13) 0.0033(12)
C6 0.0285(15) 0.0174(14) 0.0303(16) 0.0001(12) 0.0133(13) 0.0022(12)
O7 0.0320(15) 0.099(3) 0.0509(18) 0.0225(17) 0.0179(13) 0.0285(16)
C7 0.0224(14) 0.0256(15) 0.0232(14) 0.0005(12) 0.0070(12) 0.0053(12)
O8 0.069(2) 0.138(4) 0.0484(19) 0.042(2) 0.0325(17) 0.077(3)
C8 0.0293(17) 0.0331(18) 0.0311(17) -0.0029(14) 0.0046(14) -0.0007(14)
C9 0.0268(17) 0.0342(18) 0.046(2) 0.0027(15) 0.0104(15) 0.0012(14)
C10 0.068(4) 0.057(3) 0.242(11) -0.034(5) 0.107(6) -0.011(3)
C11 0.078(4) 0.083(4) 0.063(3) -0.009(3) 0.017(3) -0.048(3)
C12 0.0241(14) 0.0259(16) 0.0207(14) 0.0014(12) 0.0050(12) 0.0049(12)
C13 0.0237(14) 0.0266(16) 0.0197(14) 0.0008(11) 0.0032(12) 0.0103(12)
C14 0.0282(15) 0.0242(15) 0.0206(14) 0.0032(12) 0.0035(12) 0.0045(13)
C15 0.0259(15) 0.0323(17) 0.0205(15) 0.0038(12) 0.0039(12) 0.0025(13)
C16 0.0239(15) 0.0317(17) 0.0192(14) 0.0012(12) 0.0044(12) 0.0024(12)
C17 0.0243(15) 0.0272(16) 0.0261(16) -0.0025(12) 0.0072(12) 0.0023(12)
C18 0.0265(15) 0.0354(17) 0.0169(14) -0.0015(12) 0.0048(12) -0.0019(13)
C19 0.0278(16) 0.045(2) 0.0203(15) -0.0035(14) 0.0032(13) 0.0023(14)
C20 0.0320(18) 0.058(2) 0.0236(17) -0.0003(15) 0.0034(14) 0.0159(17)
C21 0.046(2) 0.067(3) 0.0246(18) -0.0100(18) 0.0000(16) 0.014(2)
C22 0.045(2) 0.085(3) 0.0240(18) 0.0068(19) 0.0071(17) 0.006(2)
C23 0.0260(16) 0.0353(17) 0.0191(14) 0.0006(12) 0.0071(12) 0.0012(13)
C24 0.0274(16) 0.0414(19) 0.0229(15) 0.0039(13) 0.0057(13) 0.0002(14)
C25 0.0260(17) 0.048(2) 0.0337(19) 0.0030(16) 0.0051(14) -0.0017(16)
C26 0.0218(16) 0.046(2) 0.0339(18) 0.0029(15) 0.0044(14) 0.0003(15)
C27 0.0267(16) 0.0363(18) 0.0248(16) -0.0018(13) 0.0057(13) 0.0005(14)
C28 0.0230(15) 0.0392(18) 0.0186(14) -0.0006(12) 0.0070(12) 0.0017(13)
C29 0.0344(18) 0.0355(18) 0.0309(17) -0.0027(14) 0.0143(15) 0.0043(14)
C30 0.043(2) 0.046(2) 0.0334(19) -0.0091(16) 0.0128(17) 0.0035(17)
C31 0.088(4) 0.039(2) 0.037(2) 0.0090(17) 0.022(2) 0.008(2)
C32 0.125(6) 0.058(3) 0.078(4) 0.011(3) 0.051(4) 0.035(4)
C33 0.113(5) 0.041(3) 0.051(3) 0.002(2) 0.010(3) -0.004(3)
C34 0.0326(17) 0.0301(17) 0.0346(18) 0.0034(14) 0.0108(15) 0.0116(14)
C35 0.0325(19) 0.067(3) 0.046(2) 0.0109(19) 0.0167(17) 0.0235(19)
C36 0.044(2) 0.123(5) 0.045(2) 0.027(3) 0.022(2) 0.052(3)
C37 0.052(2) 0.073(3) 0.043(2) 0.026(2) 0.026(2) 0.043(2)
C38 0.0376(19) 0.0253(16) 0.045(2) 0.0047(14) 0.0180(16) 0.0155(14)
C39 0.0320(17) 0.0218(15) 0.0377(18) -0.0017(13) 0.0121(14) 0.0084(13)
C40 0.046(2) 0.0213(16) 0.0420(19) 0.0045(14) 0.0214(17) 0.0117(14)
C41 0.044(2) 0.0213(16) 0.052(2) -0.0032(15) 0.0261(18) 0.0020(14)
C42 0.052(2) 0.0211(17) 0.070(3) 0.0026(17) 0.034(2) 0.0037(16)
C43 0.058(3) 0.047(3) 0.112(5) -0.027(3) 0.045(3) -0.020(2)
C44 0.083(4) 0.057(3) 0.126(5) 0.052(3) 0.071(4) 0.026(3)
C45 0.0192(13) 0.0207(14) 0.0320(16) 0.0078(12) 0.0104(12) 0.0031(11)
C46 0.0280(16) 0.0341(18) 0.0231(15) 0.0031(13) 0.0008(13) 0.0066(13)
C47 0.0272(15) 0.0291(16) 0.0217(15) 0.0051(12) -0.0010(12) 0.0080(13)
C48 0.066(3) 0.0268(19) 0.044(2) -0.0021(16) 0.012(2) -0.0099(18)
C49 0.0383(16) 0.055(2) 0.0489(18) -0.0083(16) 0.0164(15) -0.0051(15)
C50 0.0304(19) 0.052(2) 0.043(2) 0.0069(18) 0.0075(16) -0.0017(17)
C51 0.034(2) 0.071(3) 0.039(2) -0.004(2) 0.0125(17) -0.0030(19)
C52 0.0350(19) 0.0345(19) 0.041(2) 0.0035(15) 0.0049(16) -0.0011(15)
C53A 0.0383(16) 0.055(2) 0.0489(18) -0.0083(16) 0.0164(15) -0.0051(15)
C54 0.141(6) 0.043(3) 0.088(5) 0.015(3) 0.009(4) 0.009(3)
C55 0.121(6) 0.078(4) 0.108(6) -0.016(4) 0.034(5) -0.040(4)
C56 0.051(3) 0.131(6) 0.106(6) -0.061(5) 0.017(3) -0.022(3)
C57 0.062(4) 0.107(5) 0.199(9) -0.086(6) -0.036(5) 0.041(4)
C58 0.059(3) 0.054(3) 0.118(5) -0.020(3) 0.001(3) 0.025(3)
C59 0.062(3) 0.047(2) 0.068(3) 0.015(2) 0.029(2) 0.009(2)
C60A 0.0383(16) 0.055(2) 0.0489(18) -0.0083(16) 0.0164(15) -0.0051(15)
Cl2B 0.101(3) 0.084(3) 0.241(7) -0.001(4) -0.050(4) 0.042(3)
N4B 0.035(3) 0.042(4) 0.054(4) -0.008(3) 0.008(3) 0.011(3)
C60B 0.043(4) 0.029(4) 0.048(4) 0.001(3) 0.008(3) 0.007(3)
C53B 0.031(4) 0.039(4) 0.050(4) -0.004(3) 0.011(3) 0.007(3)

loop_
_atom_type_symbol
_atom_type_description
_atom_type_scat_dispersion_real
_atom_type_scat_dispersion_imag
_atom_type_scat_source
C C 0.0181 0.0091 'International Tables Vol C Tables 4.2.6.8 and 6.1.1.4'
H H 0.0000 0.0000 'International Tables Vol C Tables 4.2.6.8 and 6.1.1.4'
N N 0.0311 0.0180 'International Tables Vol C Tables 4.2.6.8 and 6.1.1.4'
O O 0.0492 0.0322 'International Tables Vol C Tables 4.2.6.8 and 6.1.1.4'
Cl Cl 0.3639 0.7018 'International Tables Vol C Tables 4.2.6.8 and 6.1.1.4'

loop_
_geom_angle_atom_site_label_1
_geom_angle_atom_site_label_2
_geom_angle_atom_site_label_3
_geom_angle
_geom_angle_site_symmetry_1
_geom_angle_site_symmetry_3
_geom_angle_publ_flag
Cl2B Cl2A C57 76.9(6) . . ?
C45 N1 C46 122.4(3) . . ?
C2 C1 C6 117.7(3) . . ?
C2 C1 C40 120.9(3) . . ?
C6 C1 C40 121.3(3) . . ?
C47 N2 C48 124.0(3) . . ?
O1 C2 C1 122.8(3) . . ?
O1 C2 C3 117.4(3) . . ?
C1 C2 C3 119.9(3) . . ?
C50 N3 C51 123.8(4) . . ?
C45 C3 C2 117.0(3) . . ?
C45 C3 C4 121.6(3) . . ?
C2 C3 C4 121.4(3) . . ?
C53A N4A C60A 123.2(7) . . ?
O2 C4 C5 122.3(3) . . ?
O2 C4 C3 119.8(3) . . ?
C5 C4 C3 117.9(3) . . ?
C6 C5 C4 118.9(3) . . ?
C6 C5 C7 122.0(3) . . ?
C4 C5 C7 119.1(3) . . ?
C5 C6 C1 124.2(3) . . ?
C12 C7 C5 111.3(2) . . ?
C12 C7 C8 113.2(3) . . ?
C5 C7 C8 112.8(3) . . ?
C9 C8 C7 113.6(3) . . ?
C10 C9 C11 107.6(5) . . ?
C10 C9 C8 111.2(4) . . ?
C11 C9 C8 111.9(4) . . ?
C13 C12 C17 117.6(3) . . ?
C13 C12 C7 120.6(3) . . ?
C17 C12 C7 121.8(3) . . ?
O3 C13 C12 123.0(3) . . ?
O3 C13 C14 116.5(3) . . ?
C12 C13 C14 120.5(3) . . ?
C47 C14 C13 119.5(3) . . ?
C47 C14 C15 120.1(3) . . ?
C13 C14 C15 120.3(3) . . ?
O4 C15 C16 121.3(3) . . ?
O4 C15 C14 120.5(3) . . ?
C16 C15 C14 118.3(3) . . ?
C17 C16 C15 118.7(3) . . ?
C17 C16 C18 123.9(3) . . ?
C15 C16 C18 117.3(3) . . ?
C16 C17 C12 124.4(3) . . ?
C16 C18 C23 110.3(3) . . ?
C16 C18 C19 113.6(3) . . ?
C23 C18 C19 113.2(3) . . ?
C18 C19 C20 114.6(3) . . ?
C22 C20 C21 110.8(3) . . ?
C22 C20 C19 112.3(3) . . ?
C21 C20 C19 109.0(3) . . ?
C24 C23 C28 116.7(3) . . ?
C24 C23 C18 122.0(3) . . ?
C28 C23 C18 121.3(3) . . ?
O5 C24 C23 122.5(3) . . ?
O5 C24 C25 117.0(3) . . ?
C23 C24 C25 120.6(4) . . ?
C50 C25 C26 119.3(4) . . ?
C50 C25 C24 119.8(4) . . ?
C26 C25 C24 120.9(3) . . ?
O6 C26 C25 121.1(3) . . ?
O6 C26 C27 120.9(4) . . ?
C25 C26 C27 118.0(3) . . ?
C28 C27 C26 118.3(3) . . ?
C28 C27 C29 124.1(3) . . ?
C26 C27 C29 117.6(3) . . ?
C27 C28 C23 125.5(3) . . ?
C27 C29 C34 110.5(3) . . ?
C27 C29 C30 112.1(3) . . ?
C34 C29 C30 114.0(3) . . ?
C31 C30 C29 115.2(4) . . ?
C30 C31 C32 112.5(4) . . ?
C30 C31 C33 112.1(5) . . ?
C32 C31 C33 109.2(5) . . ?
C35 C34 C39 116.6(3) . . ?
C35 C34 C29 121.7(3) . . ?
C39 C34 C29 121.6(3) . . ?
O7 C35 C34 122.3(4) . . ?
O7 C35 C36 116.6(4) . . ?
C34 C35 C36 121.1(4) . . ?
C53A C36 C35 121.3(5) 2_566 . ?
C53A C36 C37 115.8(5) 2_566 . ?
C35 C36 C37 121.2(4) . . ?
C53A C36 C53B 36.5(5) 2_566 2_566 ?
C35 C36 C53B 110.1(5) . 2_566 ?
C37 C36 C53B 124.2(5) . 2_566 ?
O8 C37 C38 122.2(4) . . ?
O8 C37 C36 120.7(4) . . ?
C38 C37 C36 117.2(4) . . ?
C39 C38 C37 118.6(3) . . ?
C39 C38 C40 122.7(3) . . ?
C37 C38 C40 118.6(3) . . ?
C38 C39 C34 125.3(4) . . ?
C38 C40 C1 110.7(3) . . ?
C38 C40 C41 112.4(3) . . ?
C1 C40 C41 113.5(3) . . ?
C42 C41 C40 114.9(3) . . ?
C43 C42 C44 111.0(5) . . ?
C43 C42 C41 109.9(4) . . ?
C44 C42 C41 112.4(4) . . ?
N1 C45 C3 126.1(3) . . ?
N1 C46 C52 109.6(3) . 2_566 ?
N2 C47 C14 123.2(3) . . ?
N2 C48 C49 108.2(4) . . ?
C60B C49 C60A 99.0(8) . . ?
C60B C49 C48 125.5(7) . . ?
C60A C49 C48 116.0(6) . . ?
N3 C50 C25 123.3(4) . . ?
N3 C51 C52 112.2(4) . . ?
C51 C52 C46 110.7(3) . 2_566 ?
N4A C53A C36 125.9(8) . 2_566 ?
C55 C54 C59 121.1(6) . . ?
C54 C55 C56 119.1(6) . . ?
C57 C56 C55 117.8(6) . . ?
C56 C57 C58 124.3(6) . . ?
C56 C57 Cl2A 110.6(6) . . ?
C58 C57 Cl2A 119.2(5) . . ?
C56 C57 Cl2B 117.1(7) . . ?
C58 C57 Cl2B 113.9(7) . . ?
Cl2A C57 Cl2B 48.7(4) . . ?
C59 C58 C57 115.6(5) . . ?
C58 C59 C54 121.9(5) . . ?
C58 C59 Cl1 116.3(4) . . ?
C54 C59 Cl1 121.7(4) . . ?
C49 C60A N4A 115.9(8) . . ?
Cl2A Cl2B C57 54.4(4) . . ?
C53B N4B C60B 118.7(8) . . ?
C49 C60B N4B 110.4(8) . . ?
N4B C53B C36 120.5(7) . 2_566 ?

loop_
_geom_bond_atom_site_label_1
_geom_bond_atom_site_label_2
_geom_bond_distance
_geom_bond_site_symmetry_2
_geom_bond_publ_flag
Cl2A Cl2B 1.554(10) . ?
Cl2A C57 1.681(7) . ?
O1 C2 1.344(4) . ?
N1 C45 1.314(4) . ?
N1 C46 1.453(4) . ?
C1 C2 1.386(5) . ?
C1 C6 1.405(5) . ?
C1 C40 1.529(4) . ?
Cl1 C59 1.734(6) . ?
O2 C4 1.316(4) . ?
N2 C47 1.300(5) . ?
N2 C48 1.461(5) . ?
C2 C3 1.426(4) . ?
O3 C13 1.355(4) . ?
N3 C50 1.297(6) . ?
N3 C51 1.449(6) . ?
C3 C45 1.413(5) . ?
C3 C4 1.428(4) . ?
O4 C15 1.301(4) . ?
N4A C53A 1.305(13) . ?
N4A C60A 1.468(13) . ?
C4 C5 1.412(4) . ?
O5 C24 1.359(5) . ?
C5 C6 1.386(4) . ?
C5 C7 1.527(4) . ?
O6 C26 1.314(5) . ?
O7 C35 1.359(5) . ?
C7 C12 1.520(4) . ?
C7 C8 1.533(5) . ?
O8 C37 1.289(5) . ?
C8 C9 1.524(5) . ?
C9 C10 1.480(6) . ?
C9 C11 1.504(6) . ?
C12 C13 1.380(4) . ?
C12 C17 1.417(4) . ?
C13 C14 1.432(4) . ?
C14 C47 1.413(5) . ?
C14 C15 1.439(4) . ?
C15 C16 1.420(5) . ?
C16 C17 1.377(5) . ?
C16 C18 1.522(4) . ?
C18 C23 1.525(5) . ?
C18 C19 1.539(4) . ?
C19 C20 1.541(5) . ?
C20 C22 1.517(7) . ?
C20 C21 1.526(6) . ?
C23 C24 1.381(5) . ?
C23 C28 1.413(5) . ?
C24 C25 1.433(5) . ?
C25 C50 1.417(5) . ?
C25 C26 1.423(6) . ?
C26 C27 1.429(5) . ?
C27 C28 1.366(5) . ?
C27 C29 1.516(5) . ?
C29 C34 1.534(5) . ?
C29 C30 1.545(5) . ?
C30 C31 1.490(6) . ?
C31 C32 1.503(9) . ?
C31 C33 1.507(8) . ?
C34 C35 1.374(6) . ?
C34 C39 1.405(5) . ?
C35 C36 1.415(6) . ?
C36 C53A 1.381(11) 2_566 ?
C36 C37 1.444(6) . ?
C36 C53B 1.591(10) 2_566 ?
C37 C38 1.412(6) . ?
C38 C39 1.381(5) . ?
C38 C40 1.523(5) . ?
C40 C41 1.539(6) . ?
C41 C42 1.538(5) . ?
C42 C43 1.521(8) . ?
C42 C44 1.527(8) . ?
C46 C52 1.558(5) 2_566 ?
C48 C49 1.608(7) . ?
C49 C60B 0.951(9) . ?
C49 C60A 1.433(10) . ?
C51 C52 1.507(6) . ?
C54 C55 1.335(9) . ?
C54 C59 1.385(7) . ?
C55 C56 1.399(10) . ?
C56 C57 1.349(8) . ?
C57 C58 1.388(8) . ?
C57 Cl2B 2.014(13) . ?
C58 C59 1.347(7) . ?
N4B C53B 1.311(12) . ?
N4B C60B 1.483(11) . ?
